data_1562822
loop_
_publ_author_name
'Xia, Zheng-Qiang'
'Wei, Qing'
'Chen, San-Ping'
'Feng, Xin-Ming'
'Xie, Gang'
'Qiao, Cheng-Fang'
'Zhang, Guo-Chun'
'Gao, Sheng-Li'

_publ_section_title
;
 Copper(II)--lanthanide(III) coordination polymers constructed from
 pyridine-2,5-dicarboxylic acid: Preparation, crystal structure and
 photoluminescence
;
_journal_name_full 'Journal of Solid State Chemistry'
_journal_page_first 489
_journal_page_last 498
_journal_paper_doi 10.1016/j.jssc.2012.08.028
_journal_volume 197
_journal_year 2013
_chemical_formula_moiety "'C42 H42 Cu3 Dy2 N6 O36, 4(H2 O)'"
_chemical_formula_sum 'C42 H50 Cu3 Dy2 N6 O40'
_chemical_formula_weight 1794.50
_space_group_IT_number 2
_space_group_name_Hall '-P 1'
_space_group_name_H-M_alt 'P -1'
_symmetry_cell_setting triclinic
_symmetry_space_group_name_Hall '-P 1'
_symmetry_space_group_name_H-M 'P -1'
_atom_sites_solution_hydrogens geom
_atom_sites_solution_primary direct
_atom_sites_solution_secondary difmap
_audit_creation_method SHELXL-97
_cell_angle_alpha 72.6370(10)
_cell_angle_beta 76.2820(10)
_cell_angle_gamma 80.2040(10)
_cell_formula_units_Z 1
_cell_length_a 7.3773(4)
_cell_length_b 13.5549(7)
_cell_length_c 15.1553(8)
_cell_measurement_reflns_used 4957
_cell_measurement_temperature 273(2)
_cell_measurement_theta_max 28.27
_cell_measurement_theta_min 2.41
_cell_volume 1397.10(13)
_computing_cell_refinement 'Bruker SAINT'
_computing_data_collection 'Bruker APEX2'
_computing_data_reduction 'Bruker SAINT'
_computing_molecular_graphics 'Bruker SHELXTL'
_computing_publication_material 'Bruker SHELXTL'
_computing_structure_refinement 'SHELXL-97 (Sheldrick, 2008)'
_computing_structure_solution 'SHELXS-97 (Sheldrick, 2008)'
_diffrn_ambient_temperature 273(2)
_diffrn_measured_fraction_theta_full 0.979
_diffrn_measured_fraction_theta_max 0.979
_diffrn_measurement_device_type 'CCD area detector'
_diffrn_measurement_method 'phi and omega scans'
_diffrn_radiation_monochromator graphite
_diffrn_radiation_source 'fine-focus sealed tube'
_diffrn_radiation_type MoK\a
_diffrn_radiation_wavelength 0.71073
_diffrn_reflns_av_R_equivalents 0.0161
_diffrn_reflns_av_sigmaI/netI 0.0295
_diffrn_reflns_limit_h_max 8
_diffrn_reflns_limit_h_min -8
_diffrn_reflns_limit_k_max 16
_diffrn_reflns_limit_k_min -15
_diffrn_reflns_limit_l_max 18
_diffrn_reflns_limit_l_min -11
_diffrn_reflns_number 7026
_diffrn_reflns_theta_full 25.10
_diffrn_reflns_theta_max 25.10
_diffrn_reflns_theta_min 1.58
_diffrn_standards_number 0
_exptl_absorpt_coefficient_mu 3.885
_exptl_absorpt_correction_T_max 0.678
_exptl_absorpt_correction_T_min 0.409
_exptl_absorpt_correction_type empirical
_exptl_absorpt_process_details SADABS
_exptl_crystal_colour blue
_exptl_crystal_density_diffrn 2.133
_exptl_crystal_density_meas 2.133
_exptl_crystal_density_method 'not measured'
_exptl_crystal_description block
_exptl_crystal_F_000 883
_exptl_crystal_size_max 0.30
_exptl_crystal_size_mid 0.20
_exptl_crystal_size_min 0.10
_refine_diff_density_max 0.696
_refine_diff_density_min -0.921
_refine_diff_density_rms 0.129
_refine_ls_extinction_method none
_refine_ls_goodness_of_fit_ref 0.918
_refine_ls_hydrogen_treatment constr
_refine_ls_matrix_type full
_refine_ls_number_parameters 421
_refine_ls_number_reflns 4856
_refine_ls_number_restraints 0
_refine_ls_restrained_S_all 0.918
_refine_ls_R_factor_all 0.0259
_refine_ls_R_factor_gt 0.0237
_refine_ls_shift/su_max 0.001
_refine_ls_shift/su_mean 0.000
_refine_ls_structure_factor_coef Fsqd
_refine_ls_weighting_details 'calc w=1/[\s^2^(Fo^2^)+(0.0685P)^2^+0.0355P] where P=(Fo^2^+2Fc^2^)/3'
_refine_ls_weighting_scheme calc
_refine_ls_wR_factor_gt 0.0709
_refine_ls_wR_factor_ref 0.0780
_reflns_number_gt 4442
_reflns_number_total 4856
_reflns_threshold_expression >2sigma(I)
_cod_data_source_file JSSC-2013-197-489.cif
_cod_data_source_block xb2835m
_cod_depositor_comments
;
The following automatic conversions were performed:

data item '_refine_ls_hydrogen_treatment' value 'CONSTR' was changed
to 'constr' in accordance with the built-in table derived from the
CIF Core dictionary named 'cif_core.dic' version 2.4.5 last updated
on 2014-11-21.

data item '_symmetry_cell_setting' value 'Triclinic' was changed to
'triclinic' in accordance with the built-in table derived from the
CIF Core dictionary named 'cif_core.dic' version 2.4.5 last updated
on 2014-11-21.

Automatic conversion script
Id: cif_fix_values 8369 2020-08-20 11:38:08Z andrius 
;
_cod_original_sg_symbol_H-M 'P-1   '
_cod_database_code 1562822

loop_
_symmetry_equiv_pos_as_xyz
'x, y, z'
'-x, -y, -z'

loop_
_atom_site_label
_atom_site_type_symbol
_atom_site_fract_x
_atom_site_fract_y
_atom_site_fract_z
_atom_site_U_iso_or_equiv
_atom_site_adp_type
_atom_site_occupancy
_atom_site_symmetry_multiplicity
_atom_site_calc_flag
_atom_site_refinement_flags
_atom_site_disorder_assembly
_atom_site_disorder_group
Dy1 Dy 0.03621(2) 0.945440(11) 0.309642(10) 0.01923(8) Uani 1 1 d . . .
Cu1 Cu -0.05275(6) 0.61022(3) 0.65359(3) 0.02106(12) Uani 1 1 d . . .
Cu2 Cu 0.0000 1.5000 0.0000 0.02387(15) Uani 1 2 d S . .
C1 C 0.2669(5) 1.4900(3) -0.1574(3) 0.0255(8) Uani 1 1 d . . .
C2 C 0.2767(5) 1.3807(3) -0.0930(3) 0.0237(8) Uani 1 1 d . . .
C3 C 0.4050(6) 1.3015(3) -0.1162(3) 0.0360(10) Uani 1 1 d . . .
H3 H 0.4851 1.3115 -0.1749 0.043 Uiso 1 1 calc R . .
C4 C 0.4102(6) 1.2054(3) -0.0482(3) 0.0358(10) Uani 1 1 d . . .
H4 H 0.4997 1.1512 -0.0598 0.043 Uiso 1 1 calc R . .
C5 C 0.2818(5) 1.1913(3) 0.0364(3) 0.0253(8) Uani 1 1 d . . .
C6 C 0.2899(6) 1.0906(3) 0.1117(3) 0.0283(9) Uani 1 1 d . . .
C7 C 0.1522(5) 1.2759(3) 0.0516(3) 0.0232(8) Uani 1 1 d . . .
H7 H 0.0629 1.2671 0.1073 0.028 Uiso 1 1 calc R . .
C8 C -0.6066(5) 0.9187(3) 0.7015(3) 0.0258(8) Uani 1 1 d . . .
C9 C -0.5126(5) 0.8134(3) 0.7473(3) 0.0221(8) Uani 1 1 d . . .
C10 C -0.3536(5) 0.7744(3) 0.6936(3) 0.0253(8) Uani 1 1 d . . .
H10 H -0.3055 0.8156 0.6342 0.030 Uiso 1 1 calc R . .
C11 C -0.5788(5) 0.7515(3) 0.8369(3) 0.0267(8) Uani 1 1 d . . .
H11 H -0.6869 0.7749 0.8743 0.032 Uiso 1 1 calc R . .
C12 C -0.4847(5) 0.6560(3) 0.8703(3) 0.0246(8) Uani 1 1 d . . .
H12 H -0.5236 0.6158 0.9315 0.030 Uiso 1 1 calc R . .
C13 C -0.3313(5) 0.6208(3) 0.8110(3) 0.0207(7) Uani 1 1 d . . .
C14 C -0.2198(5) 0.5145(3) 0.8342(3) 0.0228(8) Uani 1 1 d . . .
C15 C 0.0591(5) 0.6959(3) 0.4626(2) 0.0193(7) Uani 1 1 d . . .
C16 C 0.1633(5) 0.5893(3) 0.4807(2) 0.0193(7) Uani 1 1 d . . .
C17 C 0.2822(5) 0.5491(3) 0.4117(3) 0.0208(7) Uani 1 1 d . . .
H17 H 0.3012 0.5880 0.3489 0.025 Uiso 1 1 calc R . .
C18 C 0.3719(5) 0.4506(3) 0.4374(3) 0.0206(7) Uani 1 1 d . . .
H18 H 0.4510 0.4216 0.3918 0.025 Uiso 1 1 calc R . .
C19 C 0.3444(5) 0.3941(3) 0.5320(3) 0.0192(7) Uani 1 1 d . . .
C20 C 0.2201(5) 0.4387(3) 0.5975(2) 0.0198(7) Uani 1 1 d . . .
H20 H 0.1976 0.4009 0.6605 0.024 Uiso 1 1 calc R . .
C21 C 0.4506(5) 0.2878(3) 0.5654(3) 0.0223(8) Uani 1 1 d . . .
N1 N 0.1324(4) 0.5337(2) 0.5727(2) 0.0188(6) Uani 1 1 d . . .
N2 N 0.1531(4) 1.3677(2) -0.0107(2) 0.0223(7) Uani 1 1 d . . .
N4 N -0.2671(4) 0.6799(2) 0.7241(2) 0.0221(7) Uani 1 1 d . . .
O1 O 0.3708(4) 1.5102(2) -0.23494(19) 0.0366(7) Uani 1 1 d . . .
O2 O 0.1478(4) 1.55669(19) -0.12378(19) 0.0280(6) Uani 1 1 d . . .
O3 O 0.4398(4) 1.0320(2) 0.1052(2) 0.0524(10) Uani 1 1 d . . .
O4 O 0.1504(4) 1.0751(2) 0.1780(2) 0.0394(8) Uani 1 1 d . . .
O5 O -0.5172(4) 0.9699(2) 0.6255(2) 0.0395(8) Uani 1 1 d . . .
O6 O -0.7689(4) 0.9447(2) 0.7415(2) 0.0329(7) Uani 1 1 d . . .
O7 O -0.2525(4) 0.4557(2) 0.9141(2) 0.0380(7) Uani 1 1 d . . .
O8 O -0.0932(4) 0.49408(19) 0.76568(18) 0.0267(6) Uani 1 1 d . . .
O9 O 0.4122(4) 0.2436(2) 0.6508(2) 0.0371(7) Uani 1 1 d . . .
O10 O 0.5723(4) 0.2552(2) 0.50372(19) 0.0305(6) Uani 1 1 d . . .
O11 O -0.0572(4) 0.71707(18) 0.53370(17) 0.0243(6) Uani 1 1 d . . .
O12 O 0.0889(4) 0.75680(19) 0.38238(18) 0.0260(6) Uani 1 1 d . . .
O13 O 0.1782(4) 0.6992(2) 0.6733(2) 0.0336(7) Uani 1 1 d . . .
H13A H 0.2463 0.6579 0.7097 0.050 Uiso 1 1 d R . .
H13B H 0.2381 0.7055 0.6169 0.050 Uiso 1 1 d R . .
O14 O 0.3341(4) 0.8778(2) 0.2489(2) 0.0405(8) Uani 1 1 d . . .
H14A H 0.3974 0.9138 0.1987 0.061 Uiso 1 1 d R . .
H14B H 0.4028 0.8221 0.2685 0.061 Uiso 1 1 d R . .
O15 O -0.0837(4) 0.8569(2) 0.2276(2) 0.0430(8) Uani 1 1 d . . .
H15A H -0.1208 0.8984 0.1794 0.064 Uiso 1 1 d R . .
H15B H -0.1730 0.8212 0.2599 0.064 Uiso 1 1 d R . .
O16 O -0.0037(4) 1.0957(2) 0.3705(2) 0.0326(6) Uani 1 1 d . . .
H16A H 0.0684 1.1422 0.3389 0.049 Uiso 1 1 d R . .
H16B H -0.1101 1.1154 0.3549 0.049 Uiso 1 1 d R . .
O17 O -0.2065(4) 0.9087(2) 0.44092(19) 0.0318(7) Uani 1 1 d . . .
H17A H -0.2316 0.8523 0.4827 0.048 Uiso 1 1 d R . .
H17B H -0.3056 0.9511 0.4425 0.048 Uiso 1 1 d R . .
O18 O 0.2087(3) 0.91920(19) 0.43581(19) 0.0266(6) Uani 1 1 d . . .
H18A H 0.3254 0.9054 0.4360 0.040 Uiso 1 1 d R . .
H18B H 0.1595 0.9499 0.4786 0.040 Uiso 1 1 d R . .
O19 O 0.0967(6) 0.7537(3) 0.1059(3) 0.0690(12) Uani 1 1 d . . .
H19A H 0.1299 0.6950 0.0940 0.103 Uiso 1 1 d R . .
H19B H 0.1644 0.7586 0.1424 0.103 Uiso 1 1 d R . .
O20 O 0.8369(6) 0.0655(4) 0.0405(3) 0.0843(14) Uani 1 1 d . . .
H20A H 0.7221 0.0620 0.0423 0.126 Uiso 1 1 d R . .
H20B H 0.8409 0.1042 0.0749 0.126 Uiso 1 1 d R . .

loop_
_atom_site_aniso_label
_atom_site_aniso_U_11
_atom_site_aniso_U_22
_atom_site_aniso_U_33
_atom_site_aniso_U_23
_atom_site_aniso_U_13
_atom_site_aniso_U_12
Dy1 0.02045(12) 0.01507(11) 0.01593(12) -0.00152(7) 0.00014(7) 0.00475(7)
Cu1 0.0234(2) 0.0152(2) 0.0178(2) -0.00273(17) 0.00109(18) 0.00545(17)
Cu2 0.0296(3) 0.0161(3) 0.0187(3) -0.0004(2) -0.0009(3) 0.0038(3)
C1 0.030(2) 0.0223(19) 0.020(2) -0.0003(15) -0.0052(17) -0.0022(16)
C2 0.0292(19) 0.0208(19) 0.0178(19) -0.0031(14) -0.0027(15) 0.0000(15)
C3 0.043(2) 0.026(2) 0.026(2) -0.0038(17) 0.0087(19) 0.0029(18)
C4 0.038(2) 0.025(2) 0.028(2) -0.0024(17) 0.0056(18) 0.0123(17)
C5 0.033(2) 0.0168(18) 0.0208(19) -0.0015(15) -0.0034(16) 0.0029(15)
C6 0.033(2) 0.0184(19) 0.024(2) 0.0001(15) 0.0012(17) 0.0031(16)
C7 0.0282(19) 0.0179(18) 0.0177(18) -0.0009(14) -0.0002(15) -0.0002(15)
C8 0.0232(19) 0.0197(19) 0.034(2) -0.0097(16) -0.0073(17) 0.0066(15)
C9 0.0194(17) 0.0213(18) 0.024(2) -0.0062(15) -0.0030(15) 0.0006(14)
C10 0.0234(18) 0.0208(19) 0.024(2) -0.0014(15) 0.0001(15) 0.0044(15)
C11 0.0202(18) 0.033(2) 0.025(2) -0.0111(16) 0.0004(15) 0.0028(16)
C12 0.0257(19) 0.027(2) 0.0175(19) -0.0051(15) 0.0003(15) -0.0010(15)
C13 0.0223(18) 0.0185(18) 0.0207(19) -0.0061(14) -0.0033(15) -0.0002(14)
C14 0.0261(19) 0.0171(18) 0.0208(19) -0.0016(14) -0.0042(16) 0.0026(15)
C15 0.0218(17) 0.0147(17) 0.0203(19) -0.0045(14) -0.0046(15) 0.0005(14)
C16 0.0186(17) 0.0177(17) 0.0195(18) -0.0043(14) -0.0014(14) -0.0010(14)
C17 0.0227(18) 0.0171(17) 0.0196(18) -0.0040(14) -0.0003(15) -0.0011(14)
C18 0.0212(17) 0.0189(18) 0.0208(19) -0.0084(14) -0.0011(15) 0.0013(14)
C19 0.0182(17) 0.0161(17) 0.0222(18) -0.0040(14) -0.0062(14) 0.0022(13)
C20 0.0236(18) 0.0158(17) 0.0167(18) -0.0007(13) -0.0037(14) -0.0003(14)
C21 0.0197(17) 0.0172(18) 0.029(2) -0.0068(15) -0.0043(16) 0.0016(14)
N1 0.0187(14) 0.0146(14) 0.0205(15) -0.0034(12) -0.0032(12) 0.0016(11)
N2 0.0230(15) 0.0186(15) 0.0203(16) -0.0020(12) -0.0018(13) 0.0013(12)
N4 0.0249(16) 0.0186(15) 0.0178(16) -0.0035(12) -0.0009(13) 0.0033(12)
O1 0.0452(17) 0.0309(16) 0.0208(15) 0.0026(12) 0.0035(13) -0.0009(13)
O2 0.0363(15) 0.0166(13) 0.0239(14) 0.0003(10) -0.0029(12) 0.0019(11)
O3 0.0426(18) 0.0352(18) 0.046(2) 0.0097(15) 0.0152(15) 0.0140(14)
O4 0.0349(16) 0.0269(15) 0.0335(17) 0.0068(13) 0.0101(13) 0.0077(12)
O5 0.0251(14) 0.0306(16) 0.0424(18) 0.0072(13) 0.0032(13) 0.0071(12)
O6 0.0258(14) 0.0356(16) 0.0291(15) -0.0070(12) -0.0033(12) 0.0126(12)
O7 0.0417(17) 0.0320(16) 0.0239(16) 0.0024(12) 0.0037(13) 0.0075(13)
O8 0.0327(15) 0.0179(13) 0.0216(14) -0.0013(10) -0.0030(12) 0.0075(11)
O9 0.0343(15) 0.0266(15) 0.0348(17) 0.0028(12) -0.0023(13) 0.0118(12)
O10 0.0309(14) 0.0218(14) 0.0305(16) -0.0056(11) -0.0022(12) 0.0117(11)
O11 0.0296(13) 0.0158(12) 0.0202(13) -0.0031(10) 0.0002(11) 0.0065(10)
O12 0.0328(14) 0.0167(13) 0.0225(14) -0.0026(10) -0.0003(11) 0.0016(11)
O13 0.0423(16) 0.0244(14) 0.0328(16) -0.0025(12) -0.0153(13) 0.0022(12)
O14 0.0296(15) 0.0312(16) 0.0354(17) 0.0085(13) 0.0068(13) 0.0149(12)
O15 0.0482(19) 0.0443(19) 0.0413(19) -0.0158(15) -0.0182(15) 0.0027(15)
O16 0.0392(16) 0.0216(14) 0.0358(16) -0.0077(12) -0.0104(13) 0.0035(12)
O17 0.0249(14) 0.0252(14) 0.0292(15) 0.0026(11) 0.0058(12) 0.0074(11)
O18 0.0251(14) 0.0229(13) 0.0316(15) -0.0101(11) -0.0075(12) 0.0054(11)
O19 0.097(3) 0.040(2) 0.069(3) -0.0317(19) -0.004(2) 0.006(2)
O20 0.077(3) 0.085(3) 0.071(3) -0.015(2) 0.002(2) 0.011(2)

loop_
_atom_type_symbol
_atom_type_description
_atom_type_scat_dispersion_real
_atom_type_scat_dispersion_imag
_atom_type_scat_source
C C 0.0033 0.0016 'International Tables Vol C Tables 4.2.6.8 and 6.1.1.4'
H H 0.0000 0.0000 'International Tables Vol C Tables 4.2.6.8 and 6.1.1.4'
N N 0.0061 0.0033 'International Tables Vol C Tables 4.2.6.8 and 6.1.1.4'
O O 0.0106 0.0060 'International Tables Vol C Tables 4.2.6.8 and 6.1.1.4'
Cu Cu 0.3201 1.2651 'International Tables Vol C Tables 4.2.6.8 and 6.1.1.4'
Dy Dy -0.1892 4.4098 'International Tables Vol C Tables 4.2.6.8 and 6.1.1.4'

loop_
_geom_angle_atom_site_label_1
_geom_angle_atom_site_label_2
_geom_angle_atom_site_label_3
_geom_angle
_geom_angle_site_symmetry_1
_geom_angle_site_symmetry_3
O14 Dy1 O4 74.45(9) . .
O14 Dy1 O17 140.94(9) . .
O4 Dy1 O17 143.92(9) . .
O14 Dy1 O15 87.85(12) . .
O4 Dy1 O15 96.07(12) . .
O17 Dy1 O15 92.81(11) . .
O14 Dy1 O6 140.56(10) . 2_476
O4 Dy1 O6 73.18(10) . 2_476
O17 Dy1 O6 75.92(9) . 2_476
O15 Dy1 O6 73.87(11) . 2_476
O14 Dy1 O16 120.15(11) . .
O4 Dy1 O16 76.74(11) . .
O17 Dy1 O16 76.77(10) . .
O15 Dy1 O16 146.70(10) . .
O6 Dy1 O16 72.93(10) 2_476 .
O14 Dy1 O18 76.52(10) . .
O4 Dy1 O18 111.05(10) . .
O17 Dy1 O18 79.95(9) . .
O15 Dy1 O18 143.14(10) . .
O6 Dy1 O18 136.75(9) 2_476 .
O16 Dy1 O18 66.87(9) . .
O14 Dy1 O12 68.93(9) . .
O4 Dy1 O12 141.42(9) . .
O17 Dy1 O12 74.37(9) . .
O15 Dy1 O12 71.25(10) . .
O6 Dy1 O12 132.29(10) 2_476 .
O16 Dy1 O12 132.89(9) . .
O18 Dy1 O12 71.99(8) . .
O8 Cu1 N4 83.36(11) . .
O8 Cu1 O11 167.49(12) . .
N4 Cu1 O11 94.39(11) . .
O8 Cu1 N1 97.21(11) . .
N4 Cu1 N1 170.28(13) . .
O11 Cu1 N1 82.94(11) . .
O8 Cu1 O13 106.18(11) . .
N4 Cu1 O13 96.20(12) . .
O11 Cu1 O13 86.28(11) . .
N1 Cu1 O13 92.96(11) . .
O2 Cu2 O2 180.00(15) 2_585 .
O2 Cu2 N2 84.09(11) 2_585 2_585
O2 Cu2 N2 95.91(11) . 2_585
O2 Cu2 N2 95.91(11) 2_585 .
O2 Cu2 N2 84.09(11) . .
N2 Cu2 N2 180.000(1) 2_585 .
O1 C1 O2 124.4(3) . .
O1 C1 C2 120.2(3) . .
O2 C1 C2 115.4(3) . .
N2 C2 C3 122.8(3) . .
N2 C2 C1 114.7(3) . .
C3 C2 C1 122.5(3) . .
C2 C3 C4 117.5(4) . .
C2 C3 H3 121.3 . .
C4 C3 H3 121.3 . .
C5 C4 C3 119.9(4) . .
C5 C4 H4 120.1 . .
C3 C4 H4 120.1 . .
C4 C5 C7 118.0(3) . .
C4 C5 C6 120.7(3) . .
C7 C5 C6 121.1(3) . .
O3 C6 O4 125.7(3) . .
O3 C6 C5 116.7(3) . .
O4 C6 C5 117.4(3) . .
N2 C7 C5 122.0(3) . .
N2 C7 H7 119.0 . .
C5 C7 H7 119.0 . .
O5 C8 O6 126.0(3) . .
O5 C8 C9 116.9(3) . .
O6 C8 C9 117.0(3) . .
C10 C9 C11 117.8(3) . .
C10 C9 C8 117.0(3) . .
C11 C9 C8 125.1(3) . .
N4 C10 C9 122.2(3) . .
N4 C10 H10 118.9 . .
C9 C10 H10 118.9 . .
C12 C11 C9 120.1(3) . .
C12 C11 H11 120.0 . .
C9 C11 H11 120.0 . .
C11 C12 C13 118.6(3) . .
C11 C12 H12 120.7 . .
C13 C12 H12 120.7 . .
N4 C13 C12 121.6(3) . .
N4 C13 C14 113.0(3) . .
C12 C13 C14 125.4(3) . .
O7 C14 O8 124.9(3) . .
O7 C14 C13 120.0(3) . .
O8 C14 C13 115.1(3) . .
O12 C15 O11 124.7(3) . .
O12 C15 C16 119.6(3) . .
O11 C15 C16 115.7(3) . .
N1 C16 C17 121.7(3) . .
N1 C16 C15 114.1(3) . .
C17 C16 C15 124.2(3) . .
C18 C17 C16 118.7(3) . .
C18 C17 H17 120.6 . .
C16 C17 H17 120.6 . .
C17 C18 C19 119.9(3) . .
C17 C18 H18 120.1 . .
C19 C18 H18 120.1 . .
C20 C19 C18 118.3(3) . .
C20 C19 C21 119.5(3) . .
C18 C19 C21 122.2(3) . .
N1 C20 C19 121.9(3) . .
N1 C20 H20 119.1 . .
C19 C20 H20 119.1 . .
O9 C21 O10 126.8(3) . .
O9 C21 C19 116.7(3) . .
O10 C21 C19 116.5(3) . .
C20 N1 C16 119.5(3) . .
C20 N1 Cu1 128.4(2) . .
C16 N1 Cu1 112.1(2) . .
C7 N2 C2 119.7(3) . .
C7 N2 Cu2 129.0(3) . .
C2 N2 Cu2 111.3(2) . .
C10 N4 C13 119.5(3) . .
C10 N4 Cu1 127.1(3) . .
C13 N4 Cu1 113.3(2) . .
C1 O2 Cu2 114.6(2) . .
C6 O4 Dy1 140.3(2) . .
C8 O6 Dy1 135.0(3) . 2_476
C14 O8 Cu1 114.7(2) . .
C15 O11 Cu1 114.8(2) . .
C15 O12 Dy1 137.5(2) . .
Cu1 O13 H13A 110.2 . .
Cu1 O13 H13B 92.9 . .
H13A O13 H13B 107.7 . .
Dy1 O14 H14A 119.3 . .
Dy1 O14 H14B 132.8 . .
H14A O14 H14B 107.7 . .
Dy1 O15 H15A 111.6 . .
Dy1 O15 H15B 115.4 . .
H15A O15 H15B 107.7 . .
Dy1 O16 H16A 115.0 . .
Dy1 O16 H16B 91.3 . .
H16A O16 H16B 107.7 . .
Dy1 O17 H17A 131.6 . .
Dy1 O17 H17B 118.3 . .
H17A O17 H17B 107.7 . .
Dy1 O18 H18A 130.8 . .
Dy1 O18 H18B 116.9 . .
H18A O18 H18B 107.7 . .
H19A O19 H19B 107.7 . .
H20A O20 H20B 107.7 . .

loop_
_geom_bond_atom_site_label_1
_geom_bond_atom_site_label_2
_geom_bond_distance
_geom_bond_site_symmetry_2
Dy1 O14 2.319(3) .
Dy1 O4 2.322(3) .
Dy1 O17 2.331(3) .
Dy1 O15 2.354(3) .
Dy1 O6 2.397(3) 2_476
Dy1 O16 2.424(3) .
Dy1 O18 2.449(3) .
Dy1 O12 2.467(2) .
Cu1 O8 1.943(2) .
Cu1 N4 1.956(3) .
Cu1 O11 1.960(2) .
Cu1 N1 1.982(3) .
Cu1 O13 2.367(3) .
Cu2 O2 1.937(3) 2_585
Cu2 O2 1.937(3) .
Cu2 N2 1.978(3) 2_585
Cu2 N2 1.978(3) .
C1 O1 1.223(5) .
C1 O2 1.281(5) .
C1 C2 1.513(5) .
C2 N2 1.342(5) .
C2 C3 1.376(5) .
C3 C4 1.401(6) .
C3 H3 0.9300 .
C4 C5 1.384(6) .
C4 H4 0.9300 .
C5 C7 1.401(5) .
C5 C6 1.497(5) .
C6 O3 1.248(5) .
C6 O4 1.254(5) .
C7 N2 1.318(5) .
C7 H7 0.9300 .
C8 O5 1.249(5) .
C8 O6 1.251(5) .
C8 C9 1.518(5) .
C9 C10 1.382(5) .
C9 C11 1.389(5) .
C10 N4 1.330(5) .
C10 H10 0.9300 .
C11 C12 1.373(5) .
C11 H11 0.9300 .
C12 C13 1.380(5) .
C12 H12 0.9300 .
C13 N4 1.343(5) .
C13 C14 1.519(5) .
C14 O7 1.229(4) .
C14 O8 1.285(5) .
C15 O12 1.243(4) .
C15 O11 1.281(4) .
C15 C16 1.496(5) .
C16 N1 1.358(4) .
C16 C17 1.379(5) .
C17 C18 1.373(5) .
C17 H17 0.9300 .
C18 C19 1.393(5) .
C18 H18 0.9300 .
C19 C20 1.389(5) .
C19 C21 1.522(5) .
C20 N1 1.327(4) .
C20 H20 0.9300 .
C21 O9 1.239(5) .
C21 O10 1.261(5) .
O6 Dy1 2.397(3) 2_476
O13 H13A 0.8500 .
O13 H13B 0.8500 .
O14 H14A 0.8500 .
O14 H14B 0.8500 .
O15 H15A 0.8500 .
O15 H15B 0.8499 .
O16 H16A 0.8500 .
O16 H16B 0.8500 .
O17 H17A 0.8500 .
O17 H17B 0.8500 .
O18 H18A 0.8500 .
O18 H18B 0.8501 .
O19 H19A 0.8500 .
O19 H19B 0.8500 .
O20 H20A 0.8500 .
O20 H20B 0.8501 .

loop_
_geom_hbond_atom_site_label_D
_geom_hbond_atom_site_label_H
_geom_hbond_atom_site_label_A
_geom_hbond_distance_DH
_geom_hbond_distance_HA
_geom_hbond_distance_DA
_geom_hbond_angle_DHA
_geom_hbond_site_symmetry_A
O13 H13A O1 0.85 2.07 2.844(4) 150.7 1_546
O13 H13A O2 0.85 2.49 3.085(4) 128.2 1_546
O13 H13B O10 0.85 2.01 2.832(4) 162.3 2_666
O14 H14A O3 0.85 1.81 2.598(4) 153.3 .
O14 H14B O9 0.85 1.97 2.708(4) 144.6 2_666
O15 H15A O20 0.85 2.62 3.437(5) 160.7 1_465
O15 H15B O9 0.85 2.10 2.939(4) 169.7 2_566
O16 H16B O6 0.85 2.27 2.865(4) 126.9 2_476
O17 H17A O11 0.85 2.11 2.742(3) 131.2 .
O17 H17B O5 0.85 1.85 2.592(4) 145.0 2_476
O18 H18A O10 0.85 2.17 2.674(3) 117.4 2_666
O18 H18A O5 0.85 2.23 2.762(4) 120.7 2_576
O18 H18B O16 0.85 2.26 2.931(4) 136.4 2_576
O19 H19A O7 0.85 2.12 2.951(5) 167.1 2_566
O19 H19B O15 0.85 2.42 2.622(5) 93.9 .
O20 H20A O3 0.85 2.13 2.929(6) 156.9 1_545
O20 H20B O6 0.85 2.60 3.186(6) 126.7 2_566

loop_
_geom_torsion_atom_site_label_1
_geom_torsion_atom_site_label_2
_geom_torsion_atom_site_label_3
_geom_torsion_atom_site_label_4
_geom_torsion
_geom_torsion_site_symmetry_1
_geom_torsion_site_symmetry_2
_geom_torsion_site_symmetry_3
_geom_torsion_site_symmetry_4
O1 C1 C2 N2 -178.7(4) . . . .
O2 C1 C2 N2 2.7(5) . . . .
O1 C1 C2 C3 2.7(6) . . . .
O2 C1 C2 C3 -176.0(4) . . . .
N2 C2 C3 C4 -3.2(7) . . . .
C1 C2 C3 C4 175.4(4) . . . .
C2 C3 C4 C5 3.7(7) . . . .
C3 C4 C5 C7 -1.4(7) . . . .
C3 C4 C5 C6 -177.5(4) . . . .
C4 C5 C6 O3 17.4(6) . . . .
C7 C5 C6 O3 -158.5(4) . . . .
C4 C5 C6 O4 -166.3(4) . . . .
C7 C5 C6 O4 17.7(6) . . . .
C4 C5 C7 N2 -1.8(6) . . . .
C6 C5 C7 N2 174.3(4) . . . .
O5 C8 C9 C10 -11.7(5) . . . .
O6 C8 C9 C10 165.8(4) . . . .
O5 C8 C9 C11 171.4(4) . . . .
O6 C8 C9 C11 -11.0(6) . . . .
C11 C9 C10 N4 1.8(6) . . . .
C8 C9 C10 N4 -175.3(4) . . . .
C10 C9 C11 C12 1.4(6) . . . .
C8 C9 C11 C12 178.2(4) . . . .
C9 C11 C12 C13 -3.9(6) . . . .
C11 C12 C13 N4 3.6(6) . . . .
C11 C12 C13 C14 -175.7(4) . . . .
N4 C13 C14 O7 173.7(4) . . . .
C12 C13 C14 O7 -7.0(6) . . . .
N4 C13 C14 O8 -5.5(5) . . . .
C12 C13 C14 O8 173.8(4) . . . .
O12 C15 C16 N1 174.0(3) . . . .
O11 C15 C16 N1 -6.1(5) . . . .
O12 C15 C16 C17 -5.6(5) . . . .
O11 C15 C16 C17 174.3(3) . . . .
N1 C16 C17 C18 -0.5(5) . . . .
C15 C16 C17 C18 179.1(3) . . . .
C16 C17 C18 C19 -1.1(5) . . . .
C17 C18 C19 C20 2.3(5) . . . .
C17 C18 C19 C21 -175.6(3) . . . .
C18 C19 C20 N1 -2.0(5) . . . .
C21 C19 C20 N1 176.0(3) . . . .
C20 C19 C21 O9 3.5(5) . . . .
C18 C19 C21 O9 -178.6(4) . . . .
C20 C19 C21 O10 -174.5(3) . . . .
C18 C19 C21 O10 3.4(5) . . . .
C19 C20 N1 C16 0.4(5) . . . .
C19 C20 N1 Cu1 178.6(3) . . . .
C17 C16 N1 C20 0.8(5) . . . .
C15 C16 N1 C20 -178.8(3) . . . .
C17 C16 N1 Cu1 -177.6(3) . . . .
C15 C16 N1 Cu1 2.8(4) . . . .
O8 Cu1 N1 C20 -10.6(3) . . . .
N4 Cu1 N1 C20 -103.4(7) . . . .
O11 Cu1 N1 C20 -178.0(3) . . . .
O13 Cu1 N1 C20 96.1(3) . . . .
O8 Cu1 N1 C16 167.7(2) . . . .
N4 Cu1 N1 C16 74.9(8) . . . .
O11 Cu1 N1 C16 0.3(2) . . . .
O13 Cu1 N1 C16 -85.6(2) . . . .
C5 C7 N2 C2 2.5(6) . . . .
C5 C7 N2 Cu2 -174.3(3) . . . .
C3 C2 N2 C7 0.1(6) . . . .
C1 C2 N2 C7 -178.6(3) . . . .
C3 C2 N2 Cu2 177.4(3) . . . .
C1 C2 N2 Cu2 -1.3(4) . . . .
O2 Cu2 N2 C7 -3.0(3) 2_585 . . .
O2 Cu2 N2 C7 177.0(3) . . . .
N2 Cu2 N2 C7 -134(100) 2_585 . . .
O2 Cu2 N2 C2 180.0(3) 2_585 . . .
O2 Cu2 N2 C2 0.0(3) . . . .
N2 Cu2 N2 C2 49(100) 2_585 . . .
C9 C10 N4 C13 -2.2(6) . . . .
C9 C10 N4 Cu1 175.4(3) . . . .
C12 C13 N4 C10 -0.5(6) . . . .
C14 C13 N4 C10 178.8(3) . . . .
C12 C13 N4 Cu1 -178.4(3) . . . .
C14 C13 N4 Cu1 0.9(4) . . . .
O8 Cu1 N4 C10 -175.5(3) . . . .
O11 Cu1 N4 C10 -7.8(3) . . . .
N1 Cu1 N4 C10 -81.5(8) . . . .
O13 Cu1 N4 C10 78.9(3) . . . .
O8 Cu1 N4 C13 2.2(3) . . . .
O11 Cu1 N4 C13 169.9(3) . . . .
N1 Cu1 N4 C13 96.2(7) . . . .
O13 Cu1 N4 C13 -103.4(3) . . . .
O1 C1 O2 Cu2 178.8(3) . . . .
C2 C1 O2 Cu2 -2.6(4) . . . .
O2 Cu2 O2 C1 -53(100) 2_585 . . .
N2 Cu2 O2 C1 -178.5(3) 2_585 . . .
N2 Cu2 O2 C1 1.5(3) . . . .
O3 C6 O4 Dy1 -10.5(8) . . . .
C5 C6 O4 Dy1 173.7(3) . . . .
O14 Dy1 O4 C6 4.5(5) . . . .
O17 Dy1 O4 C6 175.2(4) . . . .
O15 Dy1 O4 C6 -81.5(5) . . . .
O6 Dy1 O4 C6 -152.6(5) 2_476 . . .
O16 Dy1 O4 C6 131.5(5) . . . .
O18 Dy1 O4 C6 73.0(5) . . . .
O12 Dy1 O4 C6 -14.2(6) . . . .
O5 C8 O6 Dy1 25.3(7) . . . 2_476
C9 C8 O6 Dy1 -152.0(3) . . . 2_476
O7 C14 O8 Cu1 -171.7(3) . . . .
C13 C14 O8 Cu1 7.4(4) . . . .
N4 Cu1 O8 C14 -5.5(3) . . . .
O11 Cu1 O8 C14 -85.9(6) . . . .
N1 Cu1 O8 C14 -175.8(3) . . . .
O13 Cu1 O8 C14 89.0(3) . . . .
O12 C15 O11 Cu1 -173.8(3) . . . .
C16 C15 O11 Cu1 6.3(4) . . . .
O8 Cu1 O11 C15 -95.3(5) . . . .
N4 Cu1 O11 C15 -174.4(3) . . . .
N1 Cu1 O11 C15 -3.8(3) . . . .
O13 Cu1 O11 C15 89.7(3) . . . .
O11 C15 O12 Dy1 18.0(6) . . . .
C16 C15 O12 Dy1 -162.1(2) . . . .
O14 Dy1 O12 C15 136.2(4) . . . .
O4 Dy1 O12 C15 155.5(3) . . . .
O17 Dy1 O12 C15 -30.2(3) . . . .
O15 Dy1 O12 C15 -128.8(4) . . . .
O6 Dy1 O12 C15 -83.6(4) 2_476 . . .
O16 Dy1 O12 C15 24.0(4) . . . .
O18 Dy1 O12 C15 54.1(3) . . . .
